data_7203615
loop_
_publ_author_name
'Jouaiti, Abdelaziz'
'Kyritsakas, Nathalie'
'Planeix, Jean-Marc'
'Hosseini, Mir Wais'

_publ_section_title
;
 Molecular tectonics: generation and packing of 1-D coordination
 networks formed between dibromofluorene based tectons bearing two
 pyridines and metal halides
;
_journal_issue 12
_journal_name_full CrystEngComm
_journal_page_first 883
_journal_paper_doi 10.1039/b611733n
_journal_volume 8
_journal_year 2006
_chemical_formula_moiety 'C37 H22 Br2 Cl2 Hg N2 O4, 3(C H Cl3)'
_chemical_formula_sum 'C40 H25 Br2 Cl11 Hg N2 O4'
_chemical_formula_weight 1347.98
_chemical_name_systematic
;
?
;
_space_group_IT_number 2
_symmetry_cell_setting triclinic
_symmetry_space_group_name_Hall '-P 1'
_symmetry_space_group_name_H-M 'P -1'
_atom_sites_solution_hydrogens geom
_atom_sites_solution_primary direct
_atom_sites_solution_secondary difmap
_audit_creation_method SHELXL-97
_cell_angle_alpha 113.92(3)
_cell_angle_beta 91.97(3)
_cell_angle_gamma 91.79(3)
_cell_formula_units_Z 2
_cell_length_a 9.0953(18)
_cell_length_b 15.939(3)
_cell_length_c 17.300(4)
_cell_measurement_temperature 173(2)
_cell_volume 2288.4(10)
_computing_cell_refinement 'Bruker XSCANS'
_computing_data_collection 'Bruker XSCANS'
_computing_data_reduction 'Bruker SHELXTL'
_computing_molecular_graphics 'Bruker SHELXTL'
_computing_publication_material 'Bruker SHELXTL'
_computing_structure_refinement 'SHELXL-97 (Sheldrick, 1997)'
_computing_structure_solution 'SHELXS-97 (Sheldrick, 1990)'
_diffrn_ambient_temperature 173(2)
_diffrn_measured_fraction_theta_full 0.990
_diffrn_measured_fraction_theta_max 0.990
_diffrn_measurement_device_type 'CCD area detector'
_diffrn_measurement_method 'phi and omega scans'
_diffrn_radiation_monochromator graphite
_diffrn_radiation_source 'fine-focus sealed tube'
_diffrn_radiation_type MoK\a
_diffrn_radiation_wavelength 0.71073
_diffrn_reflns_av_R_equivalents 0.0391
_diffrn_reflns_av_sigmaI/netI 0.0520
_diffrn_reflns_limit_h_max 12
_diffrn_reflns_limit_h_min -12
_diffrn_reflns_limit_k_max 22
_diffrn_reflns_limit_k_min -22
_diffrn_reflns_limit_l_max 24
_diffrn_reflns_limit_l_min -24
_diffrn_reflns_number 35088
_diffrn_reflns_theta_full 30.15
_diffrn_reflns_theta_max 30.15
_diffrn_reflns_theta_min 1.29
_exptl_absorpt_coefficient_mu 5.795
_exptl_absorpt_correction_T_max 0.7225
_exptl_absorpt_correction_T_min 0.6236
_exptl_absorpt_correction_type multi-scan
_exptl_absorpt_process_details sadabs
_exptl_crystal_colour colorless
_exptl_crystal_density_diffrn 1.956
_exptl_crystal_density_meas ?
_exptl_crystal_density_method 'not measured'
_exptl_crystal_description prism
_exptl_crystal_F_000 1296
_exptl_crystal_size_max 0.09
_exptl_crystal_size_mid 0.07
_exptl_crystal_size_min 0.06
_refine_diff_density_max 1.797
_refine_diff_density_min -1.720
_refine_diff_density_rms 0.221
_refine_ls_extinction_method none
_refine_ls_goodness_of_fit_ref 1.059
_refine_ls_hydrogen_treatment constr
_refine_ls_matrix_type full
_refine_ls_number_parameters 535
_refine_ls_number_reflns 13400
_refine_ls_number_restraints 0
_refine_ls_restrained_S_all 1.059
_refine_ls_R_factor_all 0.0629
_refine_ls_R_factor_gt 0.0463
_refine_ls_shift/su_max 0.001
_refine_ls_shift/su_mean 0.000
_refine_ls_structure_factor_coef Fsqd
_refine_ls_weighting_details 'calc w=1/[\s^2^(Fo^2^)+(0.0788P)^2^+3.2178P] where P=(Fo^2^+2Fc^2^)/3'
_refine_ls_weighting_scheme calc
_refine_ls_wR_factor_gt 0.1261
_refine_ls_wR_factor_ref 0.1385
_reflns_number_gt 10763
_reflns_number_total 13400
_reflns_threshold_expression >2sigma(I)
_cod_data_source_file b611733n.txt
_cod_data_source_block e446a
_cod_depositor_comments
;
The following automatic conversions were performed:
'_symmetry_cell_setting' value 'Triclinic' changed to 'triclinic'
according to '/home/saulius/struct/CIF-dictionaries/cif_core.dic'
dictionary named 'cif_core.dic' version 2.4.1 from 2010-06-29.

Automatic conversion script
Id: cif_fix_enum 1527 2010-12-29 10:47:43Z saulius 

The following automatic conversions were performed:

'_exptl_crystal_density_meas' value 'none' was changed to '?' - the
value is perceived as not measured.

Automatic conversion script
Id: cif_fix_values 3008 2015-01-20 13:52:24Z robertas 
;
_cod_original_sg_symbol_H-M P-1
_cod_database_code 7203615

loop_
_symmetry_equiv_pos_as_xyz
'x, y, z'
'-x, -y, -z'

loop_
_atom_site_label
_atom_site_type_symbol
_atom_site_fract_x
_atom_site_fract_y
_atom_site_fract_z
_atom_site_U_iso_or_equiv
_atom_site_adp_type
_atom_site_occupancy
_atom_site_symmetry_multiplicity
_atom_site_calc_flag
_atom_site_refinement_flags
_atom_site_disorder_assembly
_atom_site_disorder_group
Hg1 Hg 0.04631(2) 0.226620(12) 0.477061(11) 0.02535(7) Uani 1 1 d . . .
Cl1 Cl -0.03298(17) 0.14907(11) 0.56261(10) 0.0428(3) Uani 1 1 d . . .
Cl2 Cl -0.06328(17) 0.29079(10) 0.38766(9) 0.0398(3) Uani 1 1 d . . .
N1 N 0.1874(4) 0.3558(3) 0.5715(2) 0.0227(8) Uani 1 1 d . . .
C1 C 0.1849(6) 0.4351(4) 0.5618(3) 0.0286(10) Uani 1 1 d . . .
H1 H 0.1265 0.4367 0.5160 0.034 Uiso 1 1 calc R . .
C2 C 0.2626(6) 0.5141(4) 0.6149(4) 0.0309(11) Uani 1 1 d . . .
H2 H 0.2586 0.5689 0.6059 0.037 Uiso 1 1 calc R . .
C3 C 0.3467(6) 0.5113(4) 0.6819(3) 0.0279(10) Uani 1 1 d . . .
H3 H 0.3999 0.5649 0.7207 0.033 Uiso 1 1 calc R . .
C4 C 0.3524(5) 0.4292(3) 0.6919(3) 0.0206(8) Uani 1 1 d . . .
C5 C 0.2696(5) 0.3529(3) 0.6361(3) 0.0213(9) Uani 1 1 d . . .
H5 H 0.2711 0.2972 0.6438 0.026 Uiso 1 1 calc R . .
C6 C 0.4468(5) 0.4258(3) 0.7623(3) 0.0239(9) Uani 1 1 d . . .
O1 O 0.5147(5) 0.4913(3) 0.8154(3) 0.0417(10) Uani 1 1 d . . .
O2 O 0.4504(4) 0.3395(2) 0.7577(2) 0.0258(7) Uani 1 1 d . . .
C7 C 0.5368(5) 0.3254(3) 0.8201(3) 0.0230(9) Uani 1 1 d . . .
C8 C 0.4922(5) 0.3548(4) 0.9019(3) 0.0263(10) Uani 1 1 d . . .
H8 H 0.4063 0.3888 0.9183 0.032 Uiso 1 1 calc R . .
C9 C 0.5759(5) 0.3336(4) 0.9600(3) 0.0259(10) Uani 1 1 d . . .
H9 H 0.5467 0.3538 1.0166 0.031 Uiso 1 1 calc R . .
C10 C 0.7018(5) 0.2832(3) 0.9364(3) 0.0198(8) Uani 1 1 d . . .
C11 C 0.7432(5) 0.2556(3) 0.8536(3) 0.0194(8) Uani 1 1 d . . .
H11 H 0.8291 0.2218 0.8367 0.023 Uiso 1 1 calc R . .
C12 C 0.6622(5) 0.2764(3) 0.7952(3) 0.0229(9) Uani 1 1 d . . .
H12 H 0.6922 0.2572 0.7388 0.028 Uiso 1 1 calc R . .
C13 C 0.7996(5) 0.2691(3) 1.0037(3) 0.0179(8) Uani 1 1 d . . .
C14 C 0.8998(5) 0.3557(3) 1.0457(3) 0.0194(8) Uani 1 1 d . . .
C15 C 0.8610(5) 0.4452(3) 1.0900(3) 0.0220(9) Uani 1 1 d . . .
H15 H 0.7611 0.4591 1.1013 0.026 Uiso 1 1 calc R . .
C16 C 0.9720(5) 0.5144(3) 1.1174(3) 0.0237(9) Uani 1 1 d . . .
C17 C 1.1195(5) 0.4957(4) 1.1017(3) 0.0275(10) Uani 1 1 d . . .
H17 H 1.1931 0.5443 1.1205 0.033 Uiso 1 1 calc R . .
C18 C 1.1577(5) 0.4057(4) 1.0583(3) 0.0277(10) Uani 1 1 d . . .
H18 H 1.2578 0.3917 1.0477 0.033 Uiso 1 1 calc R . .
C19 C 1.0473(5) 0.3360(3) 1.0305(3) 0.0204(8) Uani 1 1 d . . .
Br1 Br 0.92152(6) 0.63740(3) 1.18042(4) 0.03393(12) Uani 1 1 d . . .
C20 C 1.0557(5) 0.2360(3) 0.9840(3) 0.0227(9) Uani 1 1 d . . .
C21 C 1.1774(6) 0.1815(4) 0.9601(3) 0.0307(11) Uani 1 1 d . . .
H21 H 1.2744 0.2090 0.9706 0.037 Uiso 1 1 calc R . .
C22 C 1.1552(6) 0.0873(4) 0.9210(3) 0.0337(12) Uani 1 1 d . . .
H22 H 1.2368 0.0492 0.9049 0.040 Uiso 1 1 calc R . .
C23 C 1.0137(6) 0.0490(4) 0.9055(3) 0.0295(10) Uani 1 1 d . . .
C24 C 0.8905(5) 0.1018(3) 0.9280(3) 0.0244(9) Uani 1 1 d . . .
H24 H 0.7938 0.0739 0.9165 0.029 Uiso 1 1 calc R . .
C25 C 0.9133(5) 0.1957(3) 0.9673(3) 0.0201(8) Uani 1 1 d . . .
Br2 Br 0.98435(8) -0.08125(4) 0.85340(4) 0.04479(15) Uani 1 1 d . . .
C26 C 0.7085(5) 0.2420(3) 1.0641(3) 0.0175(8) Uani 1 1 d . . .
C27 C 0.7532(5) 0.2710(3) 1.1496(3) 0.0222(9) Uani 1 1 d . . .
H27 H 0.8368 0.3122 1.1721 0.027 Uiso 1 1 calc R . .
C28 C 0.6766(5) 0.2402(3) 1.2020(3) 0.0234(9) Uani 1 1 d . . .
H28 H 0.7072 0.2600 1.2600 0.028 Uiso 1 1 calc R . .
C29 C 0.5566(5) 0.1808(3) 1.1688(3) 0.0213(8) Uani 1 1 d . . .
C30 C 0.5093(5) 0.1498(3) 1.0846(3) 0.0244(9) Uani 1 1 d . . .
H30 H 0.4262 0.1081 1.0627 0.029 Uiso 1 1 calc R . .
C31 C 0.5866(5) 0.1813(3) 1.0328(3) 0.0233(9) Uani 1 1 d . . .
H31 H 0.5553 0.1608 0.9749 0.028 Uiso 1 1 calc R . .
O3 O 0.4748(4) 0.1568(2) 1.2258(2) 0.0249(7) Uani 1 1 d . . .
C32 C 0.4525(5) 0.0673(3) 1.2099(3) 0.0224(9) Uani 1 1 d . . .
O4 O 0.4988(5) 0.0046(3) 1.1518(2) 0.0350(9) Uani 1 1 d . . .
C33 C 0.3612(5) 0.0557(3) 1.2755(3) 0.0213(8) Uani 1 1 d . . .
C34 C 0.3541(6) -0.0289(4) 1.2799(3) 0.0313(11) Uani 1 1 d . . .
H34 H 0.4051 -0.0788 1.2417 0.038 Uiso 1 1 calc R . .
C35 C 0.2825(5) 0.1268(3) 0.3310(3) 0.0215(8) Uani 1 1 d . . .
H35 H 0.2859 0.1844 0.3267 0.026 Uiso 1 1 calc R . .
N2 N 0.2023(4) 0.1165(3) 0.3899(2) 0.0212(7) Uani 1 1 d . . .
C36 C 0.1981(6) 0.0338(3) 0.3954(3) 0.0261(10) Uani 1 1 d . . .
H36 H 0.1428 0.0266 0.4382 0.031 Uiso 1 1 calc R . .
C37 C 0.2702(7) -0.0393(4) 0.3419(4) 0.0363(13) Uani 1 1 d . . .
H37 H 0.2634 -0.0966 0.3467 0.044 Uiso 1 1 calc R . .
C38 C 0.7887(8) 0.9551(4) 0.3459(4) 0.0439(14) Uani 1 1 d . . .
H38 H 0.8848 0.9497 0.3730 0.053 Uiso 1 1 calc R . .
Cl3 Cl 0.6494(3) 0.9702(3) 0.41659(18) 0.0982(10) Uani 1 1 d . . .
Cl4 Cl 0.7449(3) 0.85338(15) 0.25686(15) 0.0814(5) Uani 1 1 d . . .
Cl5 Cl 0.8009(3) 1.04888(15) 0.31846(15) 0.0814(5) Uani 1 1 d . . .
C39 C 0.7721(8) 0.6024(6) 0.7345(5) 0.0538(17) Uani 1 1 d . . .
H39 H 0.7076 0.5687 0.7591 0.065 Uiso 1 1 calc R . .
Cl6 Cl 0.7924(3) 0.71409(15) 0.80723(13) 0.0750(7) Uani 1 1 d . . .
Cl7 Cl 0.93631(19) 0.54807(12) 0.71398(11) 0.0504(4) Uani 1 1 d . . .
Cl8 Cl 0.6811(2) 0.59478(16) 0.63984(13) 0.0635(5) Uani 1 1 d . . .
C40 C 0.3618(7) 0.7358(5) 0.4849(4) 0.0444(14) Uani 1 1 d . . .
H40 H 0.2870 0.7731 0.5238 0.053 Uiso 1 1 calc R . .
Cl9 Cl 0.4715(2) 0.80872(14) 0.45580(16) 0.0643(5) Uani 1 1 d . . .
Cl10 Cl 0.4687(2) 0.6845(2) 0.53881(17) 0.0811(7) Uani 1 1 d . . .
Cl11 Cl 0.2693(2) 0.65191(13) 0.39588(13) 0.0582(4) Uani 1 1 d . . .

loop_
_atom_site_aniso_label
_atom_site_aniso_U_11
_atom_site_aniso_U_22
_atom_site_aniso_U_33
_atom_site_aniso_U_23
_atom_site_aniso_U_13
_atom_site_aniso_U_12
Hg1 0.02910(11) 0.02454(10) 0.02608(10) 0.01394(7) 0.00237(7) 0.00202(7)
Cl1 0.0459(8) 0.0454(8) 0.0556(9) 0.0373(7) 0.0233(7) 0.0116(6)
Cl2 0.0445(8) 0.0409(7) 0.0420(7) 0.0262(6) -0.0125(6) 0.0019(6)
N1 0.0214(19) 0.0249(19) 0.0247(18) 0.0128(16) 0.0005(15) 0.0044(15)
C1 0.035(3) 0.028(2) 0.029(2) 0.018(2) 0.000(2) 0.004(2)
C2 0.035(3) 0.023(2) 0.040(3) 0.018(2) -0.003(2) 0.003(2)
C3 0.026(2) 0.024(2) 0.034(3) 0.012(2) 0.001(2) 0.0032(19)
C4 0.019(2) 0.023(2) 0.024(2) 0.0133(18) 0.0018(16) 0.0034(16)
C5 0.024(2) 0.019(2) 0.026(2) 0.0144(18) 0.0032(17) 0.0026(17)
C6 0.022(2) 0.026(2) 0.025(2) 0.0110(19) 0.0005(18) 0.0033(18)
O1 0.047(2) 0.031(2) 0.045(2) 0.0160(18) -0.019(2) -0.0052(18)
O2 0.0285(18) 0.0251(17) 0.0267(16) 0.0143(14) -0.0071(14) -0.0011(13)
C7 0.023(2) 0.024(2) 0.024(2) 0.0126(18) -0.0045(17) -0.0001(17)
C8 0.018(2) 0.037(3) 0.027(2) 0.017(2) 0.0038(18) 0.0086(19)
C9 0.018(2) 0.038(3) 0.025(2) 0.017(2) 0.0066(17) 0.0055(19)
C10 0.0162(19) 0.022(2) 0.021(2) 0.0092(17) -0.0032(16) 0.0012(16)
C11 0.019(2) 0.022(2) 0.0190(19) 0.0101(17) 0.0017(16) 0.0014(16)
C12 0.025(2) 0.026(2) 0.019(2) 0.0105(18) 0.0027(17) 0.0009(18)
C13 0.0141(19) 0.023(2) 0.0176(18) 0.0087(16) 0.0003(15) 0.0024(15)
C14 0.017(2) 0.026(2) 0.0183(19) 0.0120(17) 0.0011(15) -0.0006(16)
C15 0.019(2) 0.026(2) 0.024(2) 0.0122(18) 0.0067(17) 0.0029(17)
C16 0.024(2) 0.025(2) 0.024(2) 0.0115(18) 0.0039(18) -0.0007(18)
C17 0.019(2) 0.029(2) 0.032(2) 0.010(2) 0.0035(19) -0.0027(18)
C18 0.014(2) 0.038(3) 0.031(2) 0.014(2) 0.0047(18) -0.0041(19)
C19 0.0148(19) 0.024(2) 0.024(2) 0.0116(18) 0.0030(16) -0.0002(16)
Br1 0.0321(3) 0.0230(2) 0.0422(3) 0.0081(2) 0.0114(2) -0.0014(2)
C20 0.019(2) 0.027(2) 0.021(2) 0.0076(18) 0.0028(17) 0.0043(18)
C21 0.018(2) 0.038(3) 0.031(2) 0.008(2) 0.0031(19) 0.007(2)
C22 0.030(3) 0.037(3) 0.032(3) 0.011(2) 0.006(2) 0.016(2)
C23 0.036(3) 0.026(2) 0.024(2) 0.0061(19) 0.004(2) 0.010(2)
C24 0.022(2) 0.028(2) 0.025(2) 0.0125(19) 0.0027(18) 0.0027(18)
C25 0.019(2) 0.025(2) 0.0174(19) 0.0099(17) 0.0004(16) 0.0031(17)
Br2 0.0566(4) 0.0252(3) 0.0465(3) 0.0077(2) 0.0005(3) 0.0128(3)
C26 0.0171(19) 0.0187(19) 0.0178(18) 0.0085(16) 0.0017(15) 0.0008(15)
C27 0.022(2) 0.022(2) 0.020(2) 0.0065(17) -0.0027(17) -0.0026(17)
C28 0.027(2) 0.026(2) 0.0182(19) 0.0095(18) 0.0013(17) -0.0009(18)
C29 0.022(2) 0.023(2) 0.020(2) 0.0095(17) 0.0068(17) 0.0007(17)
C30 0.021(2) 0.030(2) 0.023(2) 0.0116(19) 0.0004(17) -0.0072(18)
C31 0.023(2) 0.027(2) 0.0170(19) 0.0073(18) -0.0017(17) -0.0041(18)
O3 0.0303(18) 0.0245(16) 0.0211(15) 0.0102(13) 0.0079(13) -0.0026(14)
C32 0.023(2) 0.023(2) 0.023(2) 0.0109(18) 0.0039(17) -0.0022(17)
O4 0.045(2) 0.0264(18) 0.034(2) 0.0115(16) 0.0190(17) 0.0048(16)
C33 0.021(2) 0.021(2) 0.023(2) 0.0108(17) 0.0005(17) -0.0022(16)
C34 0.039(3) 0.025(2) 0.034(3) 0.015(2) 0.015(2) 0.007(2)
C35 0.023(2) 0.022(2) 0.021(2) 0.0104(17) 0.0037(17) 0.0000(17)
N2 0.0214(19) 0.0217(18) 0.0245(18) 0.0132(15) 0.0043(15) 0.0017(15)
C36 0.026(2) 0.026(2) 0.029(2) 0.015(2) 0.0099(19) -0.0015(18)
C37 0.048(3) 0.022(2) 0.047(3) 0.021(2) 0.021(3) 0.004(2)
C38 0.055(4) 0.038(3) 0.043(3) 0.021(3) -0.008(3) -0.004(3)
Cl3 0.0645(14) 0.169(3) 0.0820(16) 0.073(2) 0.0059(12) -0.0048(17)
Cl4 0.1255(15) 0.0465(8) 0.0697(10) 0.0243(7) -0.0206(10) -0.0134(8)
Cl5 0.1255(15) 0.0465(8) 0.0697(10) 0.0243(7) -0.0206(10) -0.0134(8)
C39 0.050(4) 0.067(5) 0.050(4) 0.030(4) -0.002(3) 0.007(4)
Cl6 0.1121(19) 0.0537(11) 0.0549(11) 0.0160(9) -0.0003(11) 0.0358(12)
Cl7 0.0432(9) 0.0480(9) 0.0553(9) 0.0162(8) -0.0025(7) 0.0080(7)
Cl8 0.0497(10) 0.0903(15) 0.0609(11) 0.0435(11) -0.0163(8) -0.0050(10)
C40 0.031(3) 0.050(4) 0.051(4) 0.018(3) 0.006(3) 0.006(3)
Cl9 0.0516(10) 0.0529(11) 0.0915(15) 0.0323(11) 0.0068(10) 0.0039(8)
Cl10 0.0496(11) 0.127(2) 0.1010(18) 0.0836(17) -0.0093(11) -0.0062(12)
Cl11 0.0529(10) 0.0459(9) 0.0627(11) 0.0088(8) -0.0004(8) 0.0038(8)

loop_
_atom_type_symbol
_atom_type_description
_atom_type_scat_dispersion_real
_atom_type_scat_dispersion_imag
_atom_type_scat_source
C C 0.0033 0.0016 'International Tables Vol C Tables 4.2.6.8 and 6.1.1.4'
H H 0.0000 0.0000 'International Tables Vol C Tables 4.2.6.8 and 6.1.1.4'
N N 0.0061 0.0033 'International Tables Vol C Tables 4.2.6.8 and 6.1.1.4'
O O 0.0106 0.0060 'International Tables Vol C Tables 4.2.6.8 and 6.1.1.4'
Cl Cl 0.1484 0.1585 'International Tables Vol C Tables 4.2.6.8 and 6.1.1.4'
Br Br -0.2901 2.4595 'International Tables Vol C Tables 4.2.6.8 and 6.1.1.4'
Hg Hg -2.3894 9.2266 'International Tables Vol C Tables 4.2.6.8 and 6.1.1.4'

loop_
_geom_angle_atom_site_label_1
_geom_angle_atom_site_label_2
_geom_angle_atom_site_label_3
_geom_angle
_geom_angle_site_symmetry_1
_geom_angle_site_symmetry_3
_geom_angle_publ_flag
N1 Hg1 N2 109.78(14) . . ?
N1 Hg1 Cl2 99.66(10) . . ?
N2 Hg1 Cl2 104.81(10) . . ?
N1 Hg1 Cl1 104.39(10) . . ?
N2 Hg1 Cl1 98.99(10) . . ?
Cl2 Hg1 Cl1 137.79(6) . . ?
C1 N1 C5 118.7(4) . . ?
C1 N1 Hg1 119.7(3) . . ?
C5 N1 Hg1 121.6(3) . . ?
N1 C1 C2 123.4(4) . . ?
N1 C1 H1 118.3 . . ?
C2 C1 H1 118.3 . . ?
C1 C2 C3 118.0(5) . . ?
C1 C2 H2 121.0 . . ?
C3 C2 H2 121.0 . . ?
C2 C3 C4 119.3(5) . . ?
C2 C3 H3 120.3 . . ?
C4 C3 H3 120.3 . . ?
C5 C4 C3 119.1(4) . . ?
C5 C4 C6 121.9(4) . . ?
C3 C4 C6 119.0(4) . . ?
N1 C5 C4 121.6(4) . . ?
N1 C5 H5 119.2 . . ?
C4 C5 H5 119.2 . . ?
O1 C6 O2 124.3(4) . . ?
O1 C6 C4 124.6(5) . . ?
O2 C6 C4 111.1(4) . . ?
C6 O2 C7 117.6(4) . . ?
C8 C7 C12 121.5(4) . . ?
C8 C7 O2 120.6(4) . . ?
C12 C7 O2 117.7(4) . . ?
C7 C8 C9 118.6(4) . . ?
C7 C8 H8 120.7 . . ?
C9 C8 H8 120.7 . . ?
C10 C9 C8 121.2(4) . . ?
C10 C9 H9 119.4 . . ?
C8 C9 H9 119.4 . . ?
C11 C10 C9 118.2(4) . . ?
C11 C10 C13 121.6(4) . . ?
C9 C10 C13 119.8(4) . . ?
C12 C11 C10 121.5(4) . . ?
C12 C11 H11 119.3 . . ?
C10 C11 H11 119.3 . . ?
C11 C12 C7 119.0(4) . . ?
C11 C12 H12 120.5 . . ?
C7 C12 H12 120.5 . . ?
C14 C13 C10 106.7(3) . . ?
C14 C13 C25 101.1(3) . . ?
C10 C13 C25 114.1(3) . . ?
C14 C13 C26 115.6(4) . . ?
C10 C13 C26 112.0(3) . . ?
C25 C13 C26 107.1(3) . . ?
C15 C14 C19 120.4(4) . . ?
C15 C14 C13 128.6(4) . . ?
C19 C14 C13 111.0(4) . . ?
C14 C15 C16 118.2(4) . . ?
C14 C15 H15 120.9 . . ?
C16 C15 H15 120.9 . . ?
C15 C16 C17 122.0(4) . . ?
C15 C16 Br1 118.8(3) . . ?
C17 C16 Br1 119.2(4) . . ?
C18 C17 C16 119.5(5) . . ?
C18 C17 H17 120.3 . . ?
C16 C17 H17 120.3 . . ?
C17 C18 C19 119.0(4) . . ?
C17 C18 H18 120.5 . . ?
C19 C18 H18 120.5 . . ?
C14 C19 C18 121.0(4) . . ?
C14 C19 C20 108.4(4) . . ?
C18 C19 C20 130.6(4) . . ?
C25 C20 C21 120.4(5) . . ?
C25 C20 C19 108.8(4) . . ?
C21 C20 C19 130.7(5) . . ?
C22 C21 C20 119.2(5) . . ?
C22 C21 H21 120.4 . . ?
C20 C21 H21 120.4 . . ?
C21 C22 C23 119.4(5) . . ?
C21 C22 H22 120.3 . . ?
C23 C22 H22 120.3 . . ?
C22 C23 C24 122.5(5) . . ?
C22 C23 Br2 119.1(4) . . ?
C24 C23 Br2 118.4(4) . . ?
C25 C24 C23 117.9(5) . . ?
C25 C24 H24 121.1 . . ?
C23 C24 H24 121.1 . . ?
C24 C25 C20 120.6(4) . . ?
C24 C25 C13 128.7(4) . . ?
C20 C25 C13 110.5(4) . . ?
C31 C26 C27 118.4(4) . . ?
C31 C26 C13 120.1(4) . . ?
C27 C26 C13 121.2(4) . . ?
C28 C27 C26 120.7(4) . . ?
C28 C27 H27 119.6 . . ?
C26 C27 H27 119.6 . . ?
C29 C28 C27 119.0(4) . . ?
C29 C28 H28 120.5 . . ?
C27 C28 H28 120.5 . . ?
C28 C29 C30 122.2(4) . . ?
C28 C29 O3 117.2(4) . . ?
C30 C29 O3 120.5(4) . . ?
C29 C30 C31 118.3(4) . . ?
C29 C30 H30 120.9 . . ?
C31 C30 H30 120.9 . . ?
C30 C31 C26 121.3(4) . . ?
C30 C31 H31 119.3 . . ?
C26 C31 H31 119.3 . . ?
C32 O3 C29 118.7(4) . . ?
O4 C32 O3 125.5(4) . . ?
O4 C32 C33 123.6(4) . . ?
O3 C32 C33 110.9(4) . . ?
C34 C33 C35 119.4(4) . 1_556 ?
C34 C33 C32 118.5(4) . . ?
C35 C33 C32 122.1(4) 1_556 . ?
C33 C34 C37 118.4(5) . 1_556 ?
C33 C34 H34 120.8 . . ?
C37 C34 H34 120.8 1_556 . ?
N2 C35 C33 122.0(4) . 1_554 ?
N2 C35 H35 119.0 . . ?
C33 C35 H35 119.0 1_554 . ?
C35 N2 C36 118.6(4) . . ?
C35 N2 Hg1 124.6(3) . . ?
C36 N2 Hg1 116.5(3) . . ?
C37 C36 N2 122.5(4) . . ?
C37 C36 H36 118.8 . . ?
N2 C36 H36 118.8 . . ?
C36 C37 C34 119.2(5) . 1_554 ?
C36 C37 H37 120.4 . . ?
C34 C37 H37 120.4 1_554 . ?
Cl5 C38 Cl3 109.6(4) . . ?
Cl5 C38 Cl4 111.0(4) . . ?
Cl3 C38 Cl4 107.7(4) . . ?
Cl5 C38 H38 109.5 . . ?
Cl3 C38 H38 109.5 . . ?
Cl4 C38 H38 109.5 . . ?
Cl6 C39 Cl7 113.0(4) . . ?
Cl6 C39 Cl8 111.2(4) . . ?
Cl7 C39 Cl8 110.9(4) . . ?
Cl6 C39 H39 107.1 . . ?
Cl7 C39 H39 107.1 . . ?
Cl8 C39 H39 107.1 . . ?
Cl11 C40 Cl9 110.3(4) . . ?
Cl11 C40 Cl10 110.4(4) . . ?
Cl9 C40 Cl10 110.6(4) . . ?
Cl11 C40 H40 108.5 . . ?
Cl9 C40 H40 108.5 . . ?
Cl10 C40 H40 108.5 . . ?

loop_
_geom_bond_atom_site_label_1
_geom_bond_atom_site_label_2
_geom_bond_distance
_geom_bond_site_symmetry_2
_geom_bond_publ_flag
Hg1 N1 2.349(4) . ?
Hg1 N2 2.351(4) . ?
Hg1 Cl2 2.3816(13) . ?
Hg1 Cl1 2.3956(14) . ?
N1 C1 1.341(6) . ?
N1 C5 1.341(6) . ?
C1 C2 1.375(8) . ?
C1 H1 0.9500 . ?
C2 C3 1.383(7) . ?
C2 H2 0.9500 . ?
C3 C4 1.390(6) . ?
C3 H3 0.9500 . ?
C4 C5 1.385(7) . ?
C4 C6 1.485(6) . ?
C5 H5 0.9500 . ?
C6 O1 1.207(6) . ?
C6 O2 1.347(6) . ?
O2 C7 1.409(5) . ?
C7 C8 1.378(7) . ?
C7 C12 1.384(7) . ?
C8 C9 1.394(6) . ?
C8 H8 0.9500 . ?
C9 C10 1.395(6) . ?
C9 H9 0.9500 . ?
C10 C11 1.387(6) . ?
C10 C13 1.533(6) . ?
C11 C12 1.381(6) . ?
C11 H11 0.9500 . ?
C12 H12 0.9500 . ?
C13 C14 1.526(6) . ?
C13 C25 1.536(6) . ?
C13 C26 1.539(6) . ?
C14 C15 1.382(6) . ?
C14 C19 1.396(6) . ?
C15 C16 1.390(7) . ?
C15 H15 0.9500 . ?
C16 C17 1.395(7) . ?
C16 Br1 1.898(5) . ?
C17 C18 1.385(7) . ?
C17 H17 0.9500 . ?
C18 C19 1.392(7) . ?
C18 H18 0.9500 . ?
C19 C20 1.471(6) . ?
C20 C25 1.395(6) . ?
C20 C21 1.398(6) . ?
C21 C22 1.378(8) . ?
C21 H21 0.9500 . ?
C22 C23 1.377(8) . ?
C22 H22 0.9500 . ?
C23 C24 1.392(7) . ?
C23 Br2 1.904(5) . ?
C24 C25 1.375(7) . ?
C24 H24 0.9500 . ?
C26 C31 1.388(6) . ?
C26 C27 1.399(6) . ?
C27 C28 1.389(6) . ?
C27 H27 0.9500 . ?
C28 C29 1.367(7) . ?
C28 H28 0.9500 . ?
C29 C30 1.382(6) . ?
C29 O3 1.419(5) . ?
C30 C31 1.391(6) . ?
C30 H30 0.9500 . ?
C31 H31 0.9500 . ?
O3 C32 1.345(6) . ?
C32 O4 1.195(6) . ?
C32 C33 1.495(6) . ?
C33 C34 1.381(6) . ?
C33 C35 1.390(6) 1_556 ?
C34 C37 1.398(7) 1_556 ?
C34 H34 0.9500 . ?
C35 N2 1.334(6) . ?
C35 C33 1.390(6) 1_554 ?
C35 H35 0.9500 . ?
N2 C36 1.358(6) . ?
C36 C37 1.364(7) . ?
C36 H36 0.9500 . ?
C37 C34 1.398(7) 1_554 ?
C37 H37 0.9500 . ?
C38 Cl5 1.744(6) . ?
C38 Cl3 1.745(7) . ?
C38 Cl4 1.746(7) . ?
C38 H38 1.0000 . ?
C39 Cl6 1.712(8) . ?
C39 Cl7 1.725(7) . ?
C39 Cl8 1.766(7) . ?
C39 H39 1.0000 . ?
C40 Cl11 1.744(7) . ?
C40 Cl9 1.743(7) . ?
C40 Cl10 1.758(7) . ?
C40 H40 1.0000 . ?
